data_7054347
loop_
_publ_author_name
'Wu, Huilu'
'Zhang, Yanhui'
'Chen, Chengyong'
'Zhang, Jiawen'
'Bai, Yuchen'
'Shi, Furong'
'Wang, Xiaoli'

_publ_section_title
;
 DNA-binding studies and antioxidant activities of two-, three- and
 four-coordinate silver(i) complexes containing
 bis(2-benzimidazolyl)aniline derivatives
;
_journal_issue 8
_journal_name_full 'New Journal of Chemistry'
_journal_page_first 3688
_journal_paper_doi 10.1039/C4NJ00503A
_journal_volume 38
_journal_year 2014
_chemical_formula_sum 'C32 H29 Ag N8 O7'
_chemical_formula_weight 745.50
_chemical_name_systematic
; 
 ? 
;
_space_group_IT_number 19
_symmetry_cell_setting orthorhombic
_symmetry_space_group_name_Hall 'P 2ac 2ab'
_symmetry_space_group_name_H-M 'P 21 21 21'
_atom_sites_solution_hydrogens geom
_atom_sites_solution_primary direct
_atom_sites_solution_secondary difmap
_audit_creation_method SHELXL-97
_cell_angle_alpha 90.00
_cell_angle_beta 90.00
_cell_angle_gamma 90.00
_cell_formula_units_Z 4
_cell_length_a 6.951(4)
_cell_length_b 17.701(9)
_cell_length_c 24.901(13)
_cell_measurement_reflns_used 7028
_cell_measurement_temperature 296(2)
_cell_measurement_theta_max 26.07
_cell_measurement_theta_min 2.30
_cell_volume 3064(3)
_computing_cell_refinement 'Bruker SMART'
_computing_data_collection 'Bruker SMART APEX II'
_computing_data_reduction 'Bruker SAINT'
_computing_molecular_graphics 'Bruker SHELXTL'
_computing_publication_material 'Bruker SHELXTL'
_computing_structure_refinement 'SHELXL-97 (Sheldrick, 1997)'
_computing_structure_solution 'SHELXS-97 (Sheldrick, 1990)'
_diffrn_ambient_temperature 296(2)
_diffrn_measured_fraction_theta_full 0.999
_diffrn_measured_fraction_theta_max 0.999
_diffrn_measurement_device_type 'Bruker APEX II area detector'
_diffrn_measurement_method '\w scans'
_diffrn_radiation_monochromator graphite
_diffrn_radiation_source 'fine-focus sealed tube'
_diffrn_radiation_type MoK\a
_diffrn_radiation_wavelength 0.71073
_diffrn_reflns_av_R_equivalents 0.0221
_diffrn_reflns_av_sigmaI/netI 0.0335
_diffrn_reflns_limit_h_max 4
_diffrn_reflns_limit_h_min -8
_diffrn_reflns_limit_k_max 20
_diffrn_reflns_limit_k_min -21
_diffrn_reflns_limit_l_max 30
_diffrn_reflns_limit_l_min -29
_diffrn_reflns_number 14493
_diffrn_reflns_theta_full 25.50
_diffrn_reflns_theta_max 25.50
_diffrn_reflns_theta_min 2.30
_exptl_absorpt_coefficient_mu 0.722
_exptl_absorpt_correction_T_max 0.805
_exptl_absorpt_correction_T_min 0.757
_exptl_absorpt_correction_type multi-scan
_exptl_absorpt_process_details SADABS
_exptl_crystal_colour colour
_exptl_crystal_density_diffrn 1.616
_exptl_crystal_density_method 'not measured'
_exptl_crystal_description block
_exptl_crystal_F_000 1520
_exptl_crystal_size_max 0.40
_exptl_crystal_size_mid 0.38
_exptl_crystal_size_min 0.30
_refine_diff_density_max 0.496
_refine_diff_density_min -0.872
_refine_diff_density_rms 0.071
_refine_ls_abs_structure_details 'Flack H D (1983), Acta Cryst. A39, 876-881'
_refine_ls_abs_structure_Flack -0.01(2)
_refine_ls_extinction_method none
_refine_ls_goodness_of_fit_ref 1.053
_refine_ls_hydrogen_treatment constr
_refine_ls_matrix_type full
_refine_ls_number_parameters 435
_refine_ls_number_reflns 5694
_refine_ls_number_restraints 19
_refine_ls_restrained_S_all 1.099
_refine_ls_R_factor_all 0.0401
_refine_ls_R_factor_gt 0.0330
_refine_ls_shift/su_max 0.001
_refine_ls_shift/su_mean 0.000
_refine_ls_structure_factor_coef Fsqd
_refine_ls_weighting_details 'calc w=1/[\s^2^(Fo^2^)+(0.0361P)^2^+0.9046P] where P=(Fo^2^+2Fc^2^)/3'
_refine_ls_weighting_scheme calc
_refine_ls_wR_factor_gt 0.0721
_refine_ls_wR_factor_ref 0.0756
_reflns_number_gt 5084
_reflns_number_total 5694
_reflns_threshold_expression >2sigma(I)
_cod_duplicate_entry 7054195
_cod_data_source_file c4nj00503a1.cif
_cod_data_source_block 1
_cod_depositor_comments
;
The following automatic conversions were performed:

'_symmetry_cell_setting' value 'Orthorhombic' changed to
'orthorhombic' according to
/usr/data/users/saulius/crontab/automatic-downloads/current/RSC/lib/dictionaries/cif_core.dic
dictionary named 'cif_core.dic' version 2.4.2 from
2011-04-26.

'_exptl_absorpt_correction_type' value 'Multi-scan'
changed to 'multi-scan' according to
/usr/data/users/saulius/crontab/automatic-downloads/current/RSC/lib/dictionaries/cif_core.dic
dictionary named 'cif_core.dic' version 2.4.2 from 2011-04-26.

Automatic conversion script
Id: cif_fix_values 2281 2013-09-26 08:29:07Z andrius 
;
_cod_original_sg_symbol_H-M P2(1)2(1)2(1)
_cod_database_code 7054347

loop_
_symmetry_equiv_pos_as_xyz
'x, y, z'
'-x+1/2, -y, z+1/2'
'-x, y+1/2, -z+1/2'
'x+1/2, -y+1/2, -z'

loop_
_atom_site_label
_atom_site_type_symbol
_atom_site_fract_x
_atom_site_fract_y
_atom_site_fract_z
_atom_site_U_iso_or_equiv
_atom_site_adp_type
_atom_site_occupancy
_atom_site_symmetry_multiplicity
_atom_site_calc_flag
_atom_site_refinement_flags
Ag Ag 0.36868(5) 0.439335(18) 0.238522(11) 0.05563(12) Uani 1 1 d U
N3 N 0.1193(4) 0.57099(14) 0.36789(9) 0.0312(6) Uani 1 1 d .
N1 N 0.1541(4) 0.57274(15) 0.21783(10) 0.0336(6) Uani 1 1 d .
C2 C 0.4461(6) 0.6423(2) 0.2340(2) 0.0577(11) Uani 1 1 d .
H2 H 0.4294 0.6357 0.2707 0.069 Uiso 1 1 calc R
O1 O 0.6854(4) 0.47712(13) 0.27430(9) 0.0462(6) Uani 1 1 d U
C26 C 0.2403(5) 0.45506(19) 0.36658(13) 0.0333(8) Uani 1 1 d .
C18 C 0.1434(5) 0.54701(16) 0.31659(11) 0.0288(7) Uani 1 1 d .
N5 N 0.0047(4) 0.46240(15) 0.09778(11) 0.0344(7) Uani 1 1 d .
C19 C 0.0578(5) 0.64631(18) 0.38572(14) 0.0384(9) Uani 1 1 d .
H19A H 0.0057 0.6427 0.4218 0.046 Uiso 1 1 calc R
H19B H -0.0437 0.6644 0.3623 0.046 Uiso 1 1 calc R
C32 C 0.7927(5) 0.35766(19) 0.30690(14) 0.0367(8) Uani 1 1 d .
O2 O 0.6265(5) 0.58006(15) 0.35069(12) 0.0674(8) Uani 1 1 d .
C17 C 0.2164(5) 0.37507(19) 0.12191(13) 0.0336(8) Uani 1 1 d .
C12 C 0.0898(5) 0.39574(18) 0.08143(13) 0.0315(8) Uani 1 1 d .
N2 N 0.2159(4) 0.47838(15) 0.31349(11) 0.0322(6) Uani 1 1 d .
O3 O 0.6833(5) 0.55142(17) 0.43249(11) 0.0675(9) Uani 1 1 d .
C28 C 0.7327(5) 0.45821(19) 0.36919(14) 0.0340(8) Uani 1 1 d .
C30 C 0.8342(5) 0.3368(2) 0.39960(14) 0.0413(9) Uani 1 1 d .
O4 O 0.8614(6) 0.3085(2) 0.48943(13) 0.0869(11) Uani 1 1 d .
C27 C 0.7294(4) 0.4361(2) 0.31307(12) 0.0330(7) Uani 1 1 d .
C8 C 0.0804(5) 0.4790(2) 0.14734(13) 0.0368(8) Uani 1 1 d .
N4 N 0.2088(4) 0.42915(17) 0.16277(10) 0.0388(7) Uani 1 1 d .
C9 C -0.1537(6) 0.5009(2) 0.06978(14) 0.0476(10) Uani 1 1 d .
H9A H -0.1350 0.4966 0.0313 0.057 Uiso 1 1 calc R
H9B H -0.1526 0.5542 0.0790 0.057 Uiso 1 1 calc R
C14 C 0.1729(6) 0.2863(2) 0.03234(14) 0.0438(9) Uani 1 1 d .
H14 H 0.1602 0.2553 0.0024 0.053 Uiso 1 1 calc R
C1 C 0.3117(5) 0.61253(18) 0.19815(14) 0.0384(9) Uani 1 1 d .
C33 C 0.0763(5) 0.59447(17) 0.27029(12) 0.0322(8) Uani 1 1 d .
H33A H -0.0630 0.5919 0.2686 0.039 Uiso 1 1 calc R
H33B H 0.1111 0.6466 0.2773 0.039 Uiso 1 1 calc R
C25 C 0.3057(5) 0.3861(2) 0.38719(17) 0.0451(10) Uani 1 1 d .
H25 H 0.3437 0.3470 0.3646 0.054 Uiso 1 1 calc R
C15 C 0.2997(6) 0.2651(2) 0.07311(14) 0.0436(9) Uani 1 1 d .
H15 H 0.3691 0.2205 0.0696 0.052 Uiso 1 1 calc R
C21 C 0.1807(5) 0.51277(19) 0.40126(13) 0.0332(8) Uani 1 1 d .
O6 O 0.9371(5) 0.28541(17) 0.24156(13) 0.0789(10) Uani 1 1 d .
C6 C 0.3464(8) 0.6217(2) 0.14315(16) 0.0617(13) Uani 1 1 d .
H6 H 0.2605 0.6013 0.1185 0.074 Uiso 1 1 calc R
N8 N 0.8857(6) 0.2859(2) 0.44345(15) 0.0591(10) Uani 1 1 d .
N6 N 0.8031(5) 0.32758(18) 0.25261(13) 0.0542(9) Uani 1 1 d .
C13 C 0.0653(6) 0.3520(2) 0.03519(13) 0.0401(9) Uani 1 1 d .
H13 H -0.0185 0.3662 0.0079 0.048 Uiso 1 1 calc R
C29 C 0.7805(5) 0.4101(2) 0.41054(14) 0.0414(9) Uani 1 1 d .
H29 H 0.7765 0.4271 0.4459 0.050 Uiso 1 1 calc R
C7 C 0.0098(6) 0.5450(2) 0.17994(14) 0.0459(9) Uani 1 1 d .
H7A H -0.0261 0.5857 0.1558 0.055 Uiso 1 1 calc R
H7B H -0.1043 0.5300 0.1996 0.055 Uiso 1 1 calc R
C31 C 0.8436(6) 0.3110(2) 0.34744(15) 0.0447(9) Uani 1 1 d .
H31 H 0.8846 0.2620 0.3402 0.054 Uiso 1 1 calc R
N7 N 0.6754(4) 0.53503(17) 0.38482(13) 0.0427(8) Uani 1 1 d .
C16 C 0.3248(6) 0.30875(19) 0.11850(14) 0.0421(9) Uani 1 1 d .
H16 H 0.4098 0.2947 0.1456 0.050 Uiso 1 1 calc R
O7 O 0.6756(6) 0.3430(2) 0.22020(13) 0.0928(13) Uani 1 1 d .
C23 C 0.2515(6) 0.4366(3) 0.47624(16) 0.0585(11) Uani 1 1 d .
H23 H 0.2551 0.4289 0.5132 0.070 Uiso 1 1 calc R
C20 C 0.2222(7) 0.7024(2) 0.38542(16) 0.0525(11) Uani 1 1 d .
H20A H 0.3282 0.6824 0.4056 0.079 Uiso 1 1 calc R
H20B H 0.1805 0.7490 0.4013 0.079 Uiso 1 1 calc R
H20C H 0.2623 0.7115 0.3491 0.079 Uiso 1 1 calc R
C5 C 0.5057(9) 0.6604(3) 0.1249(2) 0.0799(16) Uani 1 1 d U
H5 H 0.5254 0.6664 0.0882 0.096 Uiso 1 1 calc R
C4 C 0.6325(10) 0.6897(3) 0.1599(3) 0.0863(16) Uani 1 1 d U
H4 H 0.7398 0.7154 0.1472 0.104 Uiso 1 1 calc R
O5 O 0.9493(6) 0.2228(2) 0.43229(15) 0.0860(12) Uani 1 1 d .
C3 C 0.6057(8) 0.6820(3) 0.2148(2) 0.0780(14) Uani 1 1 d U
H3 H 0.6933 0.7031 0.2387 0.094 Uiso 1 1 calc R
C24 C 0.3114(6) 0.3786(3) 0.44196(19) 0.0606(13) Uani 1 1 d .
H24 H 0.3564 0.3336 0.4567 0.073 Uiso 1 1 calc R
C22 C 0.1874(6) 0.5047(2) 0.45676(14) 0.0480(10) Uani 1 1 d .
H22 H 0.1502 0.5436 0.4796 0.058 Uiso 1 1 calc R
C34 C -0.3438(7) 0.4677(3) 0.0846(2) 0.0818(16) Uani 1 1 d .
H34A H -0.3454 0.4151 0.0753 0.123 Uiso 1 1 calc R
H34B H -0.4441 0.4935 0.0654 0.123 Uiso 1 1 calc R
H34C H -0.3643 0.4733 0.1225 0.123 Uiso 1 1 calc R

loop_
_atom_site_aniso_label
_atom_site_aniso_U_11
_atom_site_aniso_U_22
_atom_site_aniso_U_33
_atom_site_aniso_U_23
_atom_site_aniso_U_13
_atom_site_aniso_U_12
Ag 0.0646(2) 0.06565(19) 0.03661(14) -0.01637(14) -0.01868(15) 0.03339(17)
N3 0.0337(15) 0.0292(14) 0.0306(12) -0.0031(11) 0.0047(12) -0.0036(14)
N1 0.0351(16) 0.0397(15) 0.0259(11) -0.0030(11) -0.0010(12) -0.0003(15)
C2 0.042(2) 0.044(2) 0.087(3) 0.019(2) -0.010(2) -0.0045(18)
O1 0.0541(13) 0.0419(13) 0.0426(14) 0.0080(11) -0.0016(11) 0.0076(11)
C26 0.0241(18) 0.037(2) 0.0389(17) 0.0037(15) -0.0006(14) -0.0049(15)
C18 0.0296(17) 0.0281(16) 0.0286(14) -0.0014(12) 0.0017(14) -0.0059(16)
N5 0.0365(17) 0.0362(16) 0.0303(14) -0.0028(11) -0.0079(13) 0.0015(13)
C19 0.042(2) 0.0350(18) 0.0385(19) -0.0101(15) 0.0054(16) 0.0006(16)
C32 0.035(2) 0.0358(19) 0.0396(19) -0.0009(15) -0.0044(16) -0.0030(15)
O2 0.081(2) 0.0438(16) 0.077(2) -0.0075(14) -0.0182(19) 0.0162(18)
C17 0.034(2) 0.0377(18) 0.0295(17) -0.0041(14) -0.0024(15) 0.0000(16)
C12 0.030(2) 0.0323(18) 0.0328(17) 0.0001(13) -0.0027(15) -0.0014(15)
N2 0.0299(16) 0.0310(15) 0.0357(14) -0.0011(12) 0.0047(12) 0.0000(12)
O3 0.089(2) 0.0620(18) 0.0510(16) -0.0174(14) 0.0207(16) -0.0033(19)
C28 0.0236(18) 0.039(2) 0.0393(18) -0.0009(15) 0.0029(14) -0.0065(15)
C30 0.031(2) 0.048(2) 0.045(2) 0.0155(16) -0.0056(17) -0.0098(17)
O4 0.100(3) 0.109(3) 0.0517(18) 0.0317(18) -0.007(2) -0.015(3)
C27 0.0239(16) 0.0377(18) 0.0375(17) 0.0018(16) -0.0011(13) -0.0044(15)
C8 0.040(2) 0.0403(19) 0.0306(16) -0.0053(14) -0.0050(15) 0.0052(17)
N4 0.0394(17) 0.0477(18) 0.0293(13) -0.0074(13) -0.0063(12) 0.0111(15)
C9 0.056(3) 0.046(2) 0.0410(19) -0.0043(16) -0.018(2) 0.014(2)
C14 0.055(3) 0.040(2) 0.0359(18) -0.0070(15) 0.0021(18) -0.0040(18)
C1 0.041(2) 0.0323(18) 0.0421(19) 0.0069(15) 0.0094(17) 0.0065(16)
C33 0.036(2) 0.0303(16) 0.0307(17) -0.0034(13) 0.0012(14) 0.0040(14)
C25 0.032(2) 0.040(2) 0.063(3) 0.0125(18) -0.0017(19) -0.0080(17)
C15 0.048(2) 0.037(2) 0.046(2) -0.0045(16) 0.0052(18) 0.0056(18)
C21 0.026(2) 0.0388(18) 0.0347(17) 0.0041(14) 0.0035(14) -0.0084(15)
O6 0.098(3) 0.069(2) 0.0697(19) -0.0219(18) 0.005(2) 0.0262(19)
C6 0.090(4) 0.041(2) 0.054(2) 0.0078(17) 0.033(3) 0.018(3)
N8 0.049(2) 0.070(3) 0.059(2) 0.0273(18) -0.014(2) -0.018(2)
N6 0.068(2) 0.0434(17) 0.052(2) -0.0100(15) -0.0081(18) 0.0096(18)
C13 0.048(2) 0.043(2) 0.0293(17) -0.0012(15) -0.0052(16) -0.0021(17)
C29 0.032(2) 0.056(2) 0.0359(19) 0.0016(16) -0.0022(16) -0.0142(17)
C7 0.046(2) 0.052(2) 0.0394(18) -0.0121(16) -0.0063(17) 0.0098(19)
C31 0.039(2) 0.0345(18) 0.061(2) 0.0042(16) -0.013(2) -0.0027(18)
N7 0.0316(19) 0.0449(18) 0.0517(19) -0.0090(15) 0.0061(15) -0.0052(14)
C16 0.042(2) 0.047(2) 0.0367(18) 0.0014(15) -0.0035(17) 0.0077(18)
O7 0.121(3) 0.101(3) 0.0563(18) -0.0316(18) -0.042(2) 0.040(2)
C23 0.051(3) 0.081(3) 0.044(2) 0.022(2) -0.0071(19) -0.020(3)
C20 0.065(3) 0.043(2) 0.050(2) -0.0124(18) 0.006(2) -0.013(2)
C5 0.097(4) 0.062(3) 0.081(3) 0.017(2) 0.045(3) 0.024(3)
C4 0.071(3) 0.053(3) 0.135(4) 0.026(3) 0.035(3) 0.017(3)
O5 0.097(3) 0.062(2) 0.100(3) 0.0358(19) -0.029(2) 0.002(2)
C3 0.052(3) 0.062(3) 0.121(3) 0.011(2) -0.006(3) 0.004(2)
C24 0.038(3) 0.067(3) 0.076(3) 0.038(3) -0.008(2) -0.011(2)
C22 0.051(3) 0.060(2) 0.0337(19) 0.0018(17) -0.0034(17) -0.017(2)
C34 0.041(3) 0.093(4) 0.111(4) -0.006(3) -0.019(3) 0.002(3)

loop_
_atom_type_symbol
_atom_type_description
_atom_type_scat_dispersion_real
_atom_type_scat_dispersion_imag
_atom_type_scat_source
C C 0.0033 0.0016 'International Tables Vol C Tables 4.2.6.8 and 6.1.1.4'
H H 0.0000 0.0000 'International Tables Vol C Tables 4.2.6.8 and 6.1.1.4'
N N 0.0061 0.0033 'International Tables Vol C Tables 4.2.6.8 and 6.1.1.4'
O O 0.0106 0.0060 'International Tables Vol C Tables 4.2.6.8 and 6.1.1.4'
Ag Ag -0.8971 1.1015 'International Tables Vol C Tables 4.2.6.8 and 6.1.1.4'

loop_
_geom_angle_atom_site_label_1
_geom_angle_atom_site_label_2
_geom_angle_atom_site_label_3
_geom_angle
_geom_angle_site_symmetry_1
_geom_angle_site_symmetry_3
N4 Ag N2 119.85(11) . .
N4 Ag O1 141.60(10) . .
N2 Ag O1 92.18(10) . .
N4 Ag O7 101.40(10) . .
N2 Ag O7 133.43(10) . .
O1 Ag O7 62.55(10) . .
N4 Ag N1 69.32(9) . .
N2 Ag N1 69.41(9) . .
O1 Ag N1 107.99(8) . .
O7 Ag N1 152.48(11) . .
C18 N3 C21 107.0(3) . .
C18 N3 C19 127.2(3) . .
C21 N3 C19 125.5(3) . .
C1 N1 C7 118.9(3) . .
C1 N1 C33 118.1(3) . .
C7 N1 C33 114.2(3) . .
C1 N1 Ag 94.07(19) . .
C7 N1 Ag 101.42(19) . .
C33 N1 Ag 104.49(17) . .
C1 C2 C3 120.1(5) . .
C27 O1 Ag 109.9(2) . .
N2 C26 C25 130.1(3) . .
N2 C26 C21 109.4(3) . .
C25 C26 C21 120.4(3) . .
N2 C18 N3 113.0(3) . .
N2 C18 C33 126.2(3) . .
N3 C18 C33 120.7(3) . .
C8 N5 C12 106.5(3) . .
C8 N5 C9 127.8(3) . .
C12 N5 C9 125.2(3) . .
N3 C19 C20 112.0(3) . .
C31 C32 N6 117.2(3) . .
C31 C32 C27 125.4(3) . .
N6 C32 C27 117.4(3) . .
C12 C17 N4 108.9(3) . .
C12 C17 C16 121.3(3) . .
N4 C17 C16 129.8(3) . .
N5 C12 C17 106.4(3) . .
N5 C12 C13 131.6(3) . .
C17 C12 C13 122.0(3) . .
C18 N2 C26 105.3(3) . .
C18 N2 Ag 120.7(2) . .
C26 N2 Ag 129.5(2) . .
O3 O3 N7 0(10) 1 .
C29 C28 C27 123.8(3) . .
C29 C28 N7 116.1(3) . .
C27 C28 N7 120.1(3) . .
C29 C30 C31 120.8(3) . .
C29 C30 N8 120.0(3) . .
C31 C30 N8 119.2(4) . .
O1 C27 C28 126.3(3) . .
O1 C27 C32 123.0(3) . .
C28 C27 C32 110.6(3) . .
N4 C8 N5 112.3(3) . .
N4 C8 C7 125.8(3) . .
N5 C8 C7 121.7(3) . .
C8 N4 C17 105.8(3) . .
C8 N4 Ag 122.7(2) . .
C17 N4 Ag 131.5(2) . .
N5 C9 C34 111.3(3) . .
C13 C14 C15 122.0(3) . .
N1 C1 C2 119.5(3) . .
N1 C1 C6 122.6(4) . .
C2 C1 C6 117.8(4) . .
N1 C33 C18 115.0(3) . .
C24 C25 C26 117.3(4) . .
C16 C15 C14 121.7(3) . .
C22 C21 N3 132.9(3) . .
C22 C21 C26 121.9(3) . .
N3 C21 C26 105.2(3) . .
C5 C6 C1 121.2(5) . .
O4 N8 O5 123.8(4) . .
O4 N8 C30 117.7(4) . .
O5 N8 C30 118.6(4) . .
O6 N6 O7 122.4(3) . .
O6 N6 C32 118.0(3) . .
O7 N6 C32 119.6(3) . .
C14 C13 C12 116.2(3) . .
C28 C29 C30 120.0(3) . .
N1 C7 C8 112.7(3) . .
C32 C31 C30 119.2(3) . .
O2 N7 O3 122.5(3) . 1
O2 N7 O3 122.5(3) . .
O3 N7 O3 0.00(6) 1 .
O2 N7 C28 119.9(3) . .
O3 N7 C28 117.7(3) 1 .
O3 N7 C28 117.7(3) . .
C15 C16 C17 116.8(3) . .
N6 O7 Ag 125.7(2) . .
C22 C23 C24 121.7(4) . .
C4 C5 C6 120.3(5) . .
C5 C4 C3 120.9(6) . .
C4 C3 C2 119.6(6) . .
C25 C24 C23 121.8(4) . .
C23 C22 C21 116.9(4) . .

loop_
_geom_bond_atom_site_label_1
_geom_bond_atom_site_label_2
_geom_bond_distance
_geom_bond_site_symmetry_2
Ag N4 2.197(3) .
Ag N2 2.256(3) .
Ag O1 2.468(3) .
Ag O7 2.769(4) .
Ag N1 2.840(3) .
N3 C18 1.356(4) .
N3 C21 1.391(4) .
N3 C19 1.469(4) .
N1 C1 1.392(4) .
N1 C7 1.462(4) .
N1 C33 1.465(4) .
C2 C1 1.395(5) .
C2 C3 1.398(7) .
O1 C27 1.246(4) .
C26 N2 1.395(4) .
C26 C25 1.400(5) .
C26 C21 1.400(5) .
C18 N2 1.318(4) .
C18 C33 1.501(4) .
N5 C8 1.373(4) .
N5 C12 1.381(4) .
N5 C9 1.471(5) .
C19 C20 1.515(5) .
C32 C31 1.352(5) .
C32 N6 1.455(5) .
C32 C27 1.464(5) .
O2 N7 1.214(4) .
C17 C12 1.387(5) .
C17 N4 1.398(4) .
C17 C16 1.398(5) .
C12 C13 1.398(5) .
O3 O3 0.000(10) 1
O3 N7 1.223(4) .
C28 C29 1.377(5) .
C28 C27 1.452(5) .
C28 N7 1.469(4) .
C30 C29 1.377(5) .
C30 C31 1.379(5) .
C30 N8 1.460(5) .
O4 N8 1.224(5) .
C8 N4 1.313(4) .
C8 C7 1.505(5) .
C9 C34 1.492(7) .
C14 C13 1.384(5) .
C14 C15 1.396(5) .
C1 C6 1.400(5) .
C25 C24 1.371(6) .
C15 C16 1.380(5) .
C21 C22 1.390(5) .
O6 N6 1.225(4) .
C6 C5 1.380(7) .
N8 O5 1.232(5) .
N6 O7 1.229(4) .
N7 O3 1.223(4) 1
C23 C22 1.373(6) .
C23 C24 1.399(6) .
C5 C4 1.344(8) .
C4 C3 1.385(7) .

loop_
_geom_hbond_atom_site_label_D
_geom_hbond_atom_site_label_H
_geom_hbond_atom_site_label_A
_geom_hbond_distance_DH
_geom_hbond_distance_HA
_geom_hbond_distance_DA
_geom_hbond_angle_DHA
_geom_hbond_site_symmetry_A
C29 H29 O3 0.93 2.32 2.648(5) 100.3 1
C7 H7B O1 0.97 2.54 3.471(5) 160.2 1_455
C33 H33B O6 0.97 2.52 3.394(5) 149.3 3_655

loop_
_geom_torsion_atom_site_label_1
_geom_torsion_atom_site_label_2
_geom_torsion_atom_site_label_3
_geom_torsion_atom_site_label_4
_geom_torsion
_geom_torsion_site_symmetry_1
_geom_torsion_site_symmetry_4
N4 Ag N1 C1 -100.0(2) . .
N2 Ag N1 C1 124.7(2) . .
O1 Ag N1 C1 39.3(2) . .
O7 Ag N1 C1 -25.5(3) . .
N4 Ag N1 C7 20.5(2) . .
N2 Ag N1 C7 -114.7(2) . .
O1 Ag N1 C7 159.8(2) . .
O7 Ag N1 C7 95.0(3) . .
N4 Ag N1 C33 139.5(2) . .
N2 Ag N1 C33 4.27(19) . .
O1 Ag N1 C33 -81.2(2) . .
O7 Ag N1 C33 -146.0(2) . .
N4 Ag O1 C27 -144.3(2) . .
N2 Ag O1 C27 67.5(2) . .
O7 Ag O1 C27 -71.6(2) . .
N1 Ag O1 C27 136.5(2) . .
C21 N3 C18 N2 -0.3(4) . .
C19 N3 C18 N2 174.4(3) . .
C21 N3 C18 C33 175.2(3) . .
C19 N3 C18 C33 -10.1(5) . .
C18 N3 C19 C20 -80.7(4) . .
C21 N3 C19 C20 93.0(4) . .
C8 N5 C12 C17 -0.7(4) . .
C9 N5 C12 C17 -173.5(3) . .
C8 N5 C12 C13 178.7(4) . .
C9 N5 C12 C13 5.9(6) . .
N4 C17 C12 N5 -0.2(4) . .
C16 C17 C12 N5 178.9(3) . .
N4 C17 C12 C13 -179.6(3) . .
C16 C17 C12 C13 -0.5(5) . .
N3 C18 N2 C26 0.5(4) . .
C33 C18 N2 C26 -174.8(3) . .
N3 C18 N2 Ag -158.0(2) . .
C33 C18 N2 Ag 26.8(4) . .
C25 C26 N2 C18 177.5(4) . .
C21 C26 N2 C18 -0.5(4) . .
C25 C26 N2 Ag -26.7(5) . .
C21 C26 N2 Ag 155.4(2) . .
N4 Ag N2 C18 -64.4(3) . .
O1 Ag N2 C18 93.4(3) . .
O7 Ag N2 C18 146.6(2) . .
N1 Ag N2 C18 -15.0(2) . .
N4 Ag N2 C26 142.9(3) . .
O1 Ag N2 C26 -59.2(3) . .
O7 Ag N2 C26 -6.0(3) . .
N1 Ag N2 C26 -167.6(3) . .
Ag O1 C27 C28 -107.9(3) . .
Ag O1 C27 C32 74.4(3) . .
C29 C28 C27 O1 179.3(3) . .
N7 C28 C27 O1 1.8(5) . .
C29 C28 C27 C32 -2.8(5) . .
N7 C28 C27 C32 179.7(3) . .
C31 C32 C27 O1 179.3(4) . .
N6 C32 C27 O1 -0.2(5) . .
C31 C32 C27 C28 1.3(5) . .
N6 C32 C27 C28 -178.2(3) . .
C12 N5 C8 N4 1.4(4) . .
C9 N5 C8 N4 174.0(3) . .
C12 N5 C8 C7 -175.1(3) . .
C9 N5 C8 C7 -2.6(6) . .
N5 C8 N4 C17 -1.5(4) . .
C7 C8 N4 C17 174.9(4) . .
N5 C8 N4 Ag 177.6(2) . .
C7 C8 N4 Ag -6.0(5) . .
C12 C17 N4 C8 1.0(4) . .
C16 C17 N4 C8 -178.0(4) . .
C12 C17 N4 Ag -178.0(2) . .
C16 C17 N4 Ag 3.0(6) . .
N2 Ag N4 C8 40.8(3) . .
O1 Ag N4 C8 -101.8(3) . .
O7 Ag N4 C8 -161.6(3) . .
N1 Ag N4 C8 -8.7(3) . .
N2 Ag N4 C17 -140.3(3) . .
O1 Ag N4 C17 77.1(4) . .
O7 Ag N4 C17 17.3(3) . .
N1 Ag N4 C17 170.2(3) . .
C8 N5 C9 C34 -88.3(5) . .
C12 N5 C9 C34 82.9(4) . .
C7 N1 C1 C2 177.1(3) . .
C33 N1 C1 C2 31.4(4) . .
Ag N1 C1 C2 -77.4(3) . .
C7 N1 C1 C6 -5.5(5) . .
C33 N1 C1 C6 -151.2(3) . .
Ag N1 C1 C6 99.9(3) . .
C3 C2 C1 N1 179.6(4) . .
C3 C2 C1 C6 2.1(5) . .
C1 N1 C33 C18 -97.9(3) . .
C7 N1 C33 C18 114.8(3) . .
Ag N1 C33 C18 4.9(3) . .
N2 C18 C33 N1 -20.5(5) . .
N3 C18 C33 N1 164.6(3) . .
N2 C26 C25 C24 -178.8(4) . .
C21 C26 C25 C24 -1.1(5) . .
C13 C14 C15 C16 -0.1(6) . .
C18 N3 C21 C22 -179.0(4) . .
C19 N3 C21 C22 6.2(6) . .
C18 N3 C21 C26 0.0(4) . .
C19 N3 C21 C26 -174.8(3) . .
N2 C26 C21 C22 179.4(3) . .
C25 C26 C21 C22 1.2(5) . .
N2 C26 C21 N3 0.3(4) . .
C25 C26 C21 N3 -177.9(3) . .
N1 C1 C6 C5 -179.0(4) . .
C2 C1 C6 C5 -1.5(6) . .
C29 C30 N8 O4 6.9(6) . .
C31 C30 N8 O4 -174.4(4) . .
C29 C30 N8 O5 -173.7(4) . .
C31 C30 N8 O5 5.1(6) . .
C31 C32 N6 O6 -38.0(5) . .
C27 C32 N6 O6 141.5(4) . .
C31 C32 N6 O7 139.6(4) . .
C27 C32 N6 O7 -40.9(5) . .
C15 C14 C13 C12 -0.4(5) . .
N5 C12 C13 C14 -178.5(3) . .
C17 C12 C13 C14 0.8(5) . .
C27 C28 C29 C30 1.8(5) . .
N7 C28 C29 C30 179.4(3) . .
C31 C30 C29 C28 1.0(5) . .
N8 C30 C29 C28 179.7(3) . .
C1 N1 C7 C8 72.7(4) . .
C33 N1 C7 C8 -140.2(3) . .
Ag N1 C7 C8 -28.5(3) . .
N4 C8 C7 N1 28.8(5) . .
N5 C8 C7 N1 -155.1(3) . .
N6 C32 C31 C30 -179.3(4) . .
C27 C32 C31 C30 1.1(6) . .
C29 C30 C31 C32 -2.4(6) . .
N8 C30 C31 C32 178.8(4) . .
O3 O3 N7 O2 0.0(8) 1 .
O3 O3 N7 C28 0.0(6) 1 .
C29 C28 N7 O2 -178.1(3) . .
C27 C28 N7 O2 -0.5(5) . .
C29 C28 N7 O3 3.5(5) . 1
C27 C28 N7 O3 -178.9(3) . 1
C29 C28 N7 O3 3.5(5) . .
C27 C28 N7 O3 -178.9(3) . .
C14 C15 C16 C17 0.3(6) . .
C12 C17 C16 C15 0.0(5) . .
N4 C17 C16 C15 178.9(4) . .
O6 N6 O7 Ag -178.6(3) . .
C32 N6 O7 Ag 3.8(6) . .
N4 Ag O7 N6 -177.2(4) . .
N2 Ag O7 N6 -24.3(5) . .
O1 Ag O7 N6 40.1(4) . .
N1 Ag O7 N6 116.0(4) . .
C1 C6 C5 C4 0.7(7) . .
C6 C5 C4 C3 -0.4(8) . .
C5 C4 C3 C2 1.0(7) . .
C1 C2 C3 C4 -1.9(6) . .
C26 C25 C24 C23 1.1(6) . .
C22 C23 C24 C25 -1.3(7) . .
C24 C23 C22 C21 1.4(6) . .
N3 C21 C22 C23 177.5(4) . .
C26 C21 C22 C23 -1.4(5) . .
